data_7123479
loop_
_publ_author_name
'Lopez-Leonardo, Carmen'
'Martinez-Cuezva, Alberto'
'Bautista, Delia'
'Alajarin, Mateo'
'Berna, Jose'

_publ_section_title
;
 Homo and heteroassembly of amide-based [2]rotaxanes using
 \a,\a&#x2019;-dimethyl-p-xylylenediamines
;
_journal_name_full 'Chemical Communications'
_journal_paper_doi 10.1039/C9CC02701G
_journal_year 2019
_chemical_formula_sum 'C72 H70 Cl12 N6 O6'
_chemical_formula_weight 1540.74
_space_group_crystal_system orthorhombic
_space_group_IT_number 61
_space_group_name_Hall '-P 2ac 2ab'
_space_group_name_H-M_alt 'P b c a'
_symmetry_space_group_name_Hall '-P 2ac 2ab'
_symmetry_space_group_name_H-M 'P b c a'
_atom_sites_solution_hydrogens mixed
_atom_sites_solution_primary dual
_audit_creation_method SHELXL-2014/7
_audit_update_record
;
2019-04-01 deposited with the CCDC.    2019-05-16 downloaded from the CCDC.
;
_cell_angle_alpha 90
_cell_angle_beta 90
_cell_angle_gamma 90
_cell_formula_units_Z 4
_cell_length_a 20.6179(9)
_cell_length_b 16.6222(7)
_cell_length_c 21.6049(9)
_cell_measurement_reflns_used 9966
_cell_measurement_temperature 100(2)
_cell_measurement_theta_max 30.04
_cell_measurement_theta_min 2.45
_cell_volume 7404.3(5)
_computing_cell_refinement 'SAINT V8.34A (Bruker AXS Inc., 2011)'
_computing_data_collection 'APEX3 2016.1-0'
_computing_data_reduction 'SAINT V8.34A (Bruker AXS Inc., 2011)'
_computing_molecular_graphics 'Bruker SHELXTL'
_computing_publication_material 'Bruker SHELXTL'
_computing_structure_refinement 'SHELXL-2014/7 (Sheldrick, 2014)'
_computing_structure_solution 'SHELXS-97 (Sheldrick, 2008)'
_diffrn_ambient_temperature 100(2)
_diffrn_detector_area_resol_mean 10.4167
_diffrn_measured_fraction_theta_full 1.000
_diffrn_measured_fraction_theta_max 1.000
_diffrn_measurement_device_type 'Bruker D8 QUEST'
_diffrn_measurement_method '\w-scans and phi scans'
_diffrn_radiation_type MoK\a
_diffrn_radiation_wavelength 0.71073
_diffrn_reflns_av_R_equivalents 0.0647
_diffrn_reflns_av_unetI/netI 0.0156
_diffrn_reflns_Laue_measured_fraction_full 1.000
_diffrn_reflns_Laue_measured_fraction_max 1.000
_diffrn_reflns_limit_h_max 27
_diffrn_reflns_limit_h_min -27
_diffrn_reflns_limit_k_max 22
_diffrn_reflns_limit_k_min -22
_diffrn_reflns_limit_l_max 28
_diffrn_reflns_limit_l_min -28
_diffrn_reflns_number 386561
_diffrn_reflns_point_group_measured_fraction_full 1.000
_diffrn_reflns_point_group_measured_fraction_max 1.000
_diffrn_reflns_theta_full 25.242
_diffrn_reflns_theta_max 28.283
_diffrn_reflns_theta_min 1.834
_diffrn_source 'high brilliance microfocus sealed tube '
_exptl_absorpt_coefficient_mu 0.504
_exptl_absorpt_correction_T_max 0.7210
_exptl_absorpt_correction_T_min 0.7210
_exptl_absorpt_correction_type multi-scan
_exptl_absorpt_process_details SADABS
_exptl_crystal_colour colourless
_exptl_crystal_density_diffrn 1.382
_exptl_crystal_description prism
_exptl_crystal_F_000 3184
_exptl_crystal_size_max 0.310
_exptl_crystal_size_mid 0.160
_exptl_crystal_size_min 0.100
_refine_diff_density_max 0.671
_refine_diff_density_min -0.745
_refine_diff_density_rms 0.061
_refine_ls_extinction_method none
_refine_ls_goodness_of_fit_ref 1.031
_refine_ls_hydrogen_treatment mixed
_refine_ls_matrix_type full
_refine_ls_number_parameters 442
_refine_ls_number_reflns 9188
_refine_ls_number_restraints 1
_refine_ls_restrained_S_all 1.031
_refine_ls_R_factor_all 0.0546
_refine_ls_R_factor_gt 0.0422
_refine_ls_shift/su_max 0.001
_refine_ls_shift/su_mean 0.000
_refine_ls_structure_factor_coef Fsqd
_refine_ls_weighting_details 'w=1/[\s^2^(Fo^2^)+(0.0388P)^2^+8.7510P] where P=(Fo^2^+2Fc^2^)/3'
_refine_ls_weighting_scheme calc
_refine_ls_wR_factor_gt 0.0952
_refine_ls_wR_factor_ref 0.1019
_reflns_Friedel_coverage 0.000
_reflns_number_gt 7673
_reflns_number_total 9188
_reflns_threshold_expression 'I > 2\s(I)'
_cod_data_source_file c9cc02701g2.cif
_cod_data_source_block meli01c
_cod_database_code 7123479
_shelx_shelxl_version_number 2014/7
_shelx_space_group_comment
;
The symmetry employed for this shelxl refinement is uniquely defined
by the following loop, which should always be used as a source of
symmetry information in preference to the above space-group names.
They are only intended as comments.
;
_shelx_estimated_absorpt_t_min 0.860
_shelx_estimated_absorpt_t_max 0.951

loop_
_space_group_symop_operation_xyz
'x, y, z'
'-x+1/2, -y, z+1/2'
'-x, y+1/2, -z+1/2'
'x+1/2, -y+1/2, -z'
'-x, -y, -z'
'x-1/2, y, -z-1/2'
'x, -y-1/2, z-1/2'
'-x-1/2, y-1/2, z'

loop_
_atom_site_label
_atom_site_type_symbol
_atom_site_fract_x
_atom_site_fract_y
_atom_site_fract_z
_atom_site_U_iso_or_equiv
_atom_site_adp_type
_atom_site_occupancy
_atom_site_site_symmetry_order
_atom_site_calc_flag
_atom_site_refinement_flags_posn
_atom_site_refinement_flags_adp
N1 N 0.65055(7) 0.67798(8) 0.50291(6) 0.0136(3) Uani 1 1 d D .
H01 H 0.6270(10) 0.6444(12) 0.4850(10) 0.023(5) Uiso 1 1 d D .
O1 O 0.73994(5) 0.70231(6) 0.56076(5) 0.0167(2) Uani 1 1 d . .
C1 C 0.70204(7) 0.65434(9) 0.53585(7) 0.0117(3) Uani 1 1 d . .
C2 C 0.71192(7) 0.56537(9) 0.54322(7) 0.0112(3) Uani 1 1 d . .
C3 C 0.74899(8) 0.53924(9) 0.59335(7) 0.0154(3) Uani 1 1 d . .
H3 H 0.7686 0.5774 0.6202 0.018 Uiso 1 1 calc R U
C4 C 0.75735(8) 0.45739(10) 0.60404(8) 0.0179(3) Uani 1 1 d . .
H4 H 0.7814 0.4398 0.6390 0.021 Uiso 1 1 calc R U
C5 C 0.73057(8) 0.40126(9) 0.56377(8) 0.0162(3) Uani 1 1 d . .
H5 H 0.7366 0.3454 0.5711 0.019 Uiso 1 1 calc R U
C6 C 0.69486(7) 0.42673(9) 0.51266(7) 0.0126(3) Uani 1 1 d . .
C7 C 0.68489(7) 0.50911(9) 0.50301(7) 0.0118(3) Uani 1 1 d . .
H7 H 0.6596 0.5267 0.4689 0.014 Uiso 1 1 calc R U
C8 C 0.66394(7) 0.37090(9) 0.46641(7) 0.0139(3) Uani 1 1 d . .
N2 N 0.67540(7) 0.29131(8) 0.47257(7) 0.0162(3) Uani 1 1 d D .
H02 H 0.6975(10) 0.2736(12) 0.5021(9) 0.019 Uiso 1 1 d D U
O2 O 0.62940(6) 0.39721(7) 0.42451(5) 0.0177(2) Uani 1 1 d . .
C9 C 0.64162(8) 0.23428(9) 0.43135(8) 0.0181(3) Uani 1 1 d . .
H9 H 0.6442 0.2556 0.3881 0.022 Uiso 1 1 calc R U
C10 C 0.63183(8) 0.76294(9) 0.49739(8) 0.0156(3) Uani 1 1 d . .
H10 H 0.6574 0.7942 0.5285 0.019 Uiso 1 1 calc R U
C11 C 0.56051(8) 0.76922(9) 0.51480(7) 0.0137(3) Uani 1 1 d . .
C12 C 0.51309(8) 0.79731(9) 0.47447(8) 0.0161(3) Uani 1 1 d . .
H12 H 0.5251 0.8162 0.4346 0.019 Uiso 1 1 calc R U
C13 C 0.44816(8) 0.79790(9) 0.49216(8) 0.0169(3) Uani 1 1 d . .
H13 H 0.4163 0.8172 0.4641 0.020 Uiso 1 1 calc R U
C14 C 0.42931(8) 0.77057(9) 0.55042(8) 0.0157(3) Uani 1 1 d . .
N3 N 0.47958(6) 0.53137(8) 0.36694(6) 0.0130(3) Uani 1 1 d . .
O3 O 0.55504(6) 0.59803(7) 0.42361(6) 0.0210(3) Uani 1 1 d . .
C15 C 0.47696(8) 0.74477(10) 0.59136(8) 0.0189(3) Uani 1 1 d . .
H15 H 0.4651 0.7275 0.6317 0.023 Uiso 1 1 calc R U
C16 C 0.54162(8) 0.74392(10) 0.57391(8) 0.0180(3) Uani 1 1 d . .
H16 H 0.5736 0.7259 0.6024 0.022 Uiso 1 1 calc R U
C17 C 0.67467(9) 0.15265(10) 0.43282(9) 0.0242(4) Uani 1 1 d . .
H17A H 0.7200 0.1585 0.4201 0.036 Uiso 1 1 calc R U
H17B H 0.6524 0.1159 0.4044 0.036 Uiso 1 1 calc R U
H17C H 0.6729 0.1308 0.4749 0.036 Uiso 1 1 calc R U
C18 C 0.64890(9) 0.79492(12) 0.43339(9) 0.0259(4) Uani 1 1 d . .
H18A H 0.6958 0.7908 0.4269 0.039 Uiso 1 1 calc R U
H18B H 0.6356 0.8514 0.4302 0.039 Uiso 1 1 calc R U
H18C H 0.6263 0.7632 0.4019 0.039 Uiso 1 1 calc R U
C19 C 0.51500(7) 0.54313(9) 0.41893(7) 0.0137(3) Uani 1 1 d . .
C20 C 0.50377(7) 0.48619(9) 0.47141(7) 0.0138(3) Uani 1 1 d . .
H20 H 0.5020 0.4299 0.4638 0.017 Uiso 1 1 calc R U
C21 C 0.48714(8) 0.58571(10) 0.31379(7) 0.0154(3) Uani 1 1 d . .
H21A H 0.4935 0.5535 0.2757 0.018 Uiso 1 1 calc R U
H21B H 0.5262 0.6194 0.3199 0.018 Uiso 1 1 calc R U
C22 C 0.42863(8) 0.63928(9) 0.30593(7) 0.0157(3) Uani 1 1 d . .
C23 C 0.41074(8) 0.69213(10) 0.35296(8) 0.0187(3) Uani 1 1 d . .
H23 H 0.4364 0.6957 0.3894 0.022 Uiso 1 1 calc R U
C24 C 0.35570(9) 0.73969(11) 0.34695(9) 0.0236(4) Uani 1 1 d . .
H24 H 0.3438 0.7756 0.3792 0.028 Uiso 1 1 calc R U
C25 C 0.31800(9) 0.73468(12) 0.29380(10) 0.0296(4) Uani 1 1 d . .
H25 H 0.2799 0.7664 0.2900 0.035 Uiso 1 1 calc R U
C26 C 0.33608(10) 0.68323(13) 0.24629(10) 0.0327(4) Uani 1 1 d . .
H26 H 0.3108 0.6806 0.2096 0.039 Uiso 1 1 calc R U
C27 C 0.39116(9) 0.63540(11) 0.25222(9) 0.0258(4) Uani 1 1 d . .
H27 H 0.4032 0.6001 0.2197 0.031 Uiso 1 1 calc R U
C31 C 0.42513(7) 0.47541(9) 0.36290(7) 0.0140(3) Uani 1 1 d . .
H31A H 0.3846 0.5064 0.3566 0.017 Uiso 1 1 calc R U
H31B H 0.4212 0.4461 0.4026 0.017 Uiso 1 1 calc R U
C32 C 0.43233(8) 0.41497(9) 0.31084(7) 0.0151(3) Uani 1 1 d . .
C33 C 0.49285(8) 0.38729(10) 0.29249(8) 0.0183(3) Uani 1 1 d . .
H33 H 0.5308 0.4083 0.3115 0.022 Uiso 1 1 calc R U
C34 C 0.49836(10) 0.32904(10) 0.24652(8) 0.0242(4) Uani 1 1 d . .
H34 H 0.5400 0.3103 0.2343 0.029 Uiso 1 1 calc R U
C35 C 0.44330(11) 0.29844(11) 0.21871(9) 0.0289(4) Uani 1 1 d . .
H35 H 0.4470 0.2583 0.1876 0.035 Uiso 1 1 calc R U
C36 C 0.38289(10) 0.32630(13) 0.23617(9) 0.0319(4) Uani 1 1 d . .
H36 H 0.3451 0.3054 0.2169 0.038 Uiso 1 1 calc R U
C37 C 0.37722(9) 0.38483(11) 0.28189(8) 0.0240(4) Uani 1 1 d . .
H37 H 0.3356 0.4042 0.2934 0.029 Uiso 1 1 calc R U
C91 C 0.52682(9) 0.94855(10) 0.60061(8) 0.0216(3) Uani 1 1 d . .
H91 H 0.5054 0.9020 0.5796 0.026 Uiso 1 1 calc R U
Cl1 Cl 0.46579(3) 1.01496(3) 0.62668(3) 0.03731(13) Uani 1 1 d . .
Cl2 Cl 0.57831(3) 0.99582(3) 0.54686(2) 0.03582(12) Uani 1 1 d . .
Cl3 Cl 0.57158(3) 0.91153(3) 0.66386(2) 0.03476(12) Uani 1 1 d . .
C92 C 0.68798(9) 0.49584(12) 0.31972(9) 0.0261(4) Uani 1 1 d . .
H92 H 0.6587 0.4816 0.3550 0.031 Uiso 1 1 calc R U
Cl4 Cl 0.67565(3) 0.59770(3) 0.30089(3) 0.04321(14) Uani 1 1 d . .
Cl5 Cl 0.76846(3) 0.47892(4) 0.34293(3) 0.04566(15) Uani 1 1 d . .
Cl6 Cl 0.66802(3) 0.43458(4) 0.25624(3) 0.04781(16) Uani 1 1 d . .

loop_
_atom_site_aniso_label
_atom_site_aniso_U_11
_atom_site_aniso_U_22
_atom_site_aniso_U_33
_atom_site_aniso_U_23
_atom_site_aniso_U_13
_atom_site_aniso_U_12
N1 0.0128(6) 0.0069(6) 0.0211(7) -0.0007(5) -0.0050(5) -0.0013(5)
O1 0.0153(5) 0.0095(5) 0.0253(6) 0.0001(4) -0.0069(5) -0.0030(4)
C1 0.0107(7) 0.0098(7) 0.0145(7) 0.0010(5) 0.0012(5) -0.0006(5)
C2 0.0083(6) 0.0084(6) 0.0170(7) 0.0011(5) 0.0019(5) -0.0002(5)
C3 0.0129(7) 0.0127(7) 0.0206(8) -0.0006(6) -0.0016(6) -0.0005(6)
C4 0.0160(8) 0.0149(7) 0.0226(8) 0.0033(6) -0.0046(6) 0.0026(6)
C5 0.0152(7) 0.0094(7) 0.0240(8) 0.0026(6) 0.0014(6) 0.0021(6)
C6 0.0095(7) 0.0085(6) 0.0198(7) -0.0007(6) 0.0039(6) -0.0006(5)
C7 0.0102(7) 0.0099(7) 0.0153(7) 0.0008(5) 0.0009(5) -0.0005(5)
C8 0.0123(7) 0.0096(7) 0.0197(7) -0.0020(6) 0.0042(6) -0.0009(5)
N2 0.0147(6) 0.0086(6) 0.0254(7) -0.0023(5) -0.0009(6) 0.0003(5)
O2 0.0200(6) 0.0116(5) 0.0214(6) -0.0009(4) -0.0015(5) -0.0006(4)
C9 0.0178(8) 0.0114(7) 0.0252(8) -0.0057(6) 0.0017(7) -0.0016(6)
C10 0.0136(7) 0.0080(7) 0.0252(8) 0.0029(6) -0.0046(6) -0.0002(5)
C11 0.0144(7) 0.0057(6) 0.0211(8) 0.0000(5) -0.0039(6) -0.0006(5)
C12 0.0167(8) 0.0136(7) 0.0181(7) 0.0015(6) -0.0023(6) 0.0007(6)
C13 0.0157(8) 0.0136(7) 0.0215(8) -0.0012(6) -0.0045(6) 0.0020(6)
C14 0.0161(7) 0.0076(7) 0.0236(8) -0.0042(6) 0.0002(6) -0.0010(6)
N3 0.0133(6) 0.0125(6) 0.0132(6) -0.0004(5) 0.0010(5) -0.0026(5)
O3 0.0220(6) 0.0183(6) 0.0229(6) 0.0018(5) -0.0070(5) -0.0079(5)
C15 0.0236(8) 0.0120(7) 0.0213(8) 0.0027(6) 0.0006(7) 0.0008(6)
C16 0.0191(8) 0.0125(7) 0.0224(8) 0.0025(6) -0.0054(6) 0.0022(6)
C17 0.0215(9) 0.0158(8) 0.0352(10) -0.0078(7) -0.0006(7) 0.0018(7)
C18 0.0163(8) 0.0262(9) 0.0352(10) 0.0155(8) 0.0018(7) 0.0022(7)
C19 0.0137(7) 0.0123(7) 0.0152(7) -0.0023(6) 0.0002(6) 0.0017(6)
C20 0.0124(7) 0.0118(7) 0.0172(7) -0.0009(6) -0.0028(6) 0.0001(6)
C21 0.0158(7) 0.0157(7) 0.0147(7) 0.0014(6) 0.0026(6) -0.0005(6)
C22 0.0151(7) 0.0131(7) 0.0188(8) 0.0025(6) 0.0011(6) -0.0025(6)
C23 0.0191(8) 0.0195(8) 0.0175(8) 0.0020(6) 0.0018(6) -0.0004(6)
C24 0.0240(9) 0.0190(8) 0.0279(9) 0.0037(7) 0.0081(7) 0.0033(7)
C25 0.0172(8) 0.0263(9) 0.0451(12) 0.0100(8) -0.0009(8) 0.0043(7)
C26 0.0271(10) 0.0373(11) 0.0336(10) 0.0025(9) -0.0123(8) 0.0021(8)
C27 0.0260(9) 0.0266(9) 0.0246(9) -0.0033(7) -0.0061(7) 0.0013(7)
C31 0.0125(7) 0.0161(7) 0.0134(7) -0.0019(6) 0.0009(6) -0.0033(6)
C32 0.0208(8) 0.0119(7) 0.0125(7) 0.0011(6) -0.0007(6) -0.0014(6)
C33 0.0215(8) 0.0158(7) 0.0176(8) -0.0013(6) -0.0034(6) 0.0022(6)
C34 0.0324(10) 0.0185(8) 0.0216(8) -0.0021(7) -0.0009(7) 0.0105(7)
C35 0.0465(12) 0.0189(8) 0.0214(9) -0.0079(7) -0.0064(8) 0.0061(8)
C36 0.0351(11) 0.0311(10) 0.0297(10) -0.0120(8) -0.0108(8) -0.0050(8)
C37 0.0232(9) 0.0262(9) 0.0224(8) -0.0070(7) -0.0035(7) -0.0022(7)
C91 0.0260(9) 0.0183(8) 0.0205(8) -0.0015(7) -0.0006(7) -0.0015(7)
Cl1 0.0472(3) 0.0256(2) 0.0391(3) -0.0007(2) 0.0099(2) 0.0113(2)
Cl2 0.0351(3) 0.0371(3) 0.0352(3) 0.0082(2) 0.0045(2) -0.0090(2)
Cl3 0.0346(3) 0.0486(3) 0.0211(2) 0.0002(2) -0.00512(19) 0.0031(2)
C92 0.0255(9) 0.0276(9) 0.0251(9) -0.0007(7) 0.0037(7) -0.0053(8)
Cl4 0.0306(3) 0.0291(3) 0.0699(4) 0.0041(3) 0.0015(3) -0.0008(2)
Cl5 0.0328(3) 0.0453(3) 0.0588(4) 0.0003(3) -0.0103(3) 0.0048(2)
Cl6 0.0562(4) 0.0508(3) 0.0364(3) -0.0164(3) 0.0016(3) -0.0148(3)

loop_
_atom_type_symbol
_atom_type_description
_atom_type_scat_dispersion_real
_atom_type_scat_dispersion_imag
_atom_type_scat_source
C C 0.0033 0.0016 'International Tables Vol C Tables 4.2.6.8 and 6.1.1.4'
H H 0.0000 0.0000 'International Tables Vol C Tables 4.2.6.8 and 6.1.1.4'
N N 0.0061 0.0033 'International Tables Vol C Tables 4.2.6.8 and 6.1.1.4'
O O 0.0106 0.0060 'International Tables Vol C Tables 4.2.6.8 and 6.1.1.4'
Cl Cl 0.1484 0.1585 'International Tables Vol C Tables 4.2.6.8 and 6.1.1.4'

loop_
_geom_angle_atom_site_label_1
_geom_angle_atom_site_label_2
_geom_angle_atom_site_label_3
_geom_angle
_geom_angle_site_symmetry_1
_geom_angle_site_symmetry_3
C1 N1 C10 122.29(13) . .
C1 N1 H01 120.8(15) . .
C10 N1 H01 116.9(15) . .
O1 C1 N1 122.87(14) . .
O1 C1 C2 120.14(13) . .
N1 C1 C2 116.98(13) . .
C7 C2 C3 119.64(14) . .
C7 C2 C1 122.75(14) . .
C3 C2 C1 117.60(13) . .
C4 C3 C2 120.09(15) . .
C4 C3 H3 120.0 . .
C2 C3 H3 120.0 . .
C5 C4 C3 120.24(15) . .
C5 C4 H4 119.9 . .
C3 C4 H4 119.9 . .
C4 C5 C6 120.13(14) . .
C4 C5 H5 119.9 . .
C6 C5 H5 119.9 . .
C5 C6 C7 119.52(14) . .
C5 C6 C8 124.23(14) . .
C7 C6 C8 116.23(14) . .
C2 C7 C6 120.33(14) . .
C2 C7 H7 119.8 . .
C6 C7 H7 119.8 . .
O2 C8 N2 121.43(15) . .
O2 C8 C6 120.90(14) . .
N2 C8 C6 117.67(14) . .
C8 N2 C9 119.16(14) . .
C8 N2 H02 121.0(14) . .
C9 N2 H02 119.4(14) . .
N2 C9 C14 109.44(13) . 5_666
N2 C9 C17 110.46(14) . .
C14 C9 C17 112.32(14) 5_666 .
N2 C9 H9 108.2 . .
C14 C9 H9 108.2 5_666 .
C17 C9 H9 108.2 . .
N1 C10 C11 107.45(12) . .
N1 C10 C18 110.40(14) . .
C11 C10 C18 115.07(13) . .
N1 C10 H10 107.9 . .
C11 C10 H10 107.9 . .
C18 C10 H10 107.9 . .
C12 C11 C16 118.49(15) . .
C12 C11 C10 123.22(15) . .
C16 C11 C10 118.28(14) . .
C11 C12 C13 120.44(15) . .
C11 C12 H12 119.8 . .
C13 C12 H12 119.8 . .
C12 C13 C14 120.91(15) . .
C12 C13 H13 119.5 . .
C14 C13 H13 119.5 . .
C15 C14 C13 118.58(15) . .
C15 C14 C9 120.00(15) . 5_666
C13 C14 C9 121.39(15) . 5_666
C19 N3 C31 123.79(13) . .
C19 N3 C21 120.16(13) . .
C31 N3 C21 115.23(12) . .
C16 C15 C14 120.67(16) . .
C16 C15 H15 119.7 . .
C14 C15 H15 119.7 . .
C15 C16 C11 120.86(15) . .
C15 C16 H16 119.6 . .
C11 C16 H16 119.6 . .
C9 C17 H17A 109.5 . .
C9 C17 H17B 109.5 . .
H17A C17 H17B 109.5 . .
C9 C17 H17C 109.5 . .
H17A C17 H17C 109.5 . .
H17B C17 H17C 109.5 . .
C10 C18 H18A 109.5 . .
C10 C18 H18B 109.5 . .
H18A C18 H18B 109.5 . .
C10 C18 H18C 109.5 . .
H18A C18 H18C 109.5 . .
H18B C18 H18C 109.5 . .
O3 C19 N3 122.35(15) . .
O3 C19 C20 120.63(14) . .
N3 C19 C20 117.02(13) . .
C20 C20 C19 120.33(18) 5_666 .
C20 C20 H20 119.8 5_666 .
C19 C20 H20 119.8 . .
N3 C21 C22 111.46(13) . .
N3 C21 H21A 109.3 . .
C22 C21 H21A 109.3 . .
N3 C21 H21B 109.3 . .
C22 C21 H21B 109.3 . .
H21A C21 H21B 108.0 . .
C23 C22 C27 119.28(16) . .
C23 C22 C21 120.11(15) . .
C27 C22 C21 120.60(15) . .
C24 C23 C22 120.47(16) . .
C24 C23 H23 119.8 . .
C22 C23 H23 119.8 . .
C25 C24 C23 120.02(17) . .
C25 C24 H24 120.0 . .
C23 C24 H24 120.0 . .
C26 C25 C24 119.88(17) . .
C26 C25 H25 120.1 . .
C24 C25 H25 120.1 . .
C25 C26 C27 120.22(18) . .
C25 C26 H26 119.9 . .
C27 C26 H26 119.9 . .
C26 C27 C22 120.12(18) . .
C26 C27 H27 119.9 . .
C22 C27 H27 119.9 . .
N3 C31 C32 113.04(13) . .
N3 C31 H31A 109.0 . .
C32 C31 H31A 109.0 . .
N3 C31 H31B 109.0 . .
C32 C31 H31B 109.0 . .
H31A C31 H31B 107.8 . .
C33 C32 C37 119.14(15) . .
C33 C32 C31 121.32(14) . .
C37 C32 C31 119.52(15) . .
C32 C33 C34 120.53(16) . .
C32 C33 H33 119.7 . .
C34 C33 H33 119.7 . .
C35 C34 C33 119.96(17) . .
C35 C34 H34 120.0 . .
C33 C34 H34 120.0 . .
C36 C35 C34 119.92(17) . .
C36 C35 H35 120.0 . .
C34 C35 H35 120.0 . .
C35 C36 C37 120.28(18) . .
C35 C36 H36 119.9 . .
C37 C36 H36 119.9 . .
C32 C37 C36 120.17(18) . .
C32 C37 H37 119.9 . .
C36 C37 H37 119.9 . .
Cl2 C91 Cl3 110.63(10) . .
Cl2 C91 Cl1 111.19(10) . .
Cl3 C91 Cl1 110.15(10) . .
Cl2 C91 H91 108.3 . .
Cl3 C91 H91 108.3 . .
Cl1 C91 H91 108.3 . .
Cl5 C92 Cl6 110.56(11) . .
Cl5 C92 Cl4 110.90(10) . .
Cl6 C92 Cl4 110.08(11) . .
Cl5 C92 H92 108.4 . .
Cl6 C92 H92 108.4 . .
Cl4 C92 H92 108.4 . .

loop_
_geom_bond_atom_site_label_1
_geom_bond_atom_site_label_2
_geom_bond_distance
_geom_bond_site_symmetry_2
N1 C1 1.337(2) .
N1 C10 1.4689(19) .
N1 H01 0.834(18) .
O1 C1 1.2394(19) .
C1 C2 1.501(2) .
C2 C7 1.393(2) .
C2 C3 1.395(2) .
C3 C4 1.391(2) .
C3 H3 0.9500 .
C4 C5 1.390(2) .
C4 H4 0.9500 .
C5 C6 1.393(2) .
C5 H5 0.9500 .
C6 C7 1.400(2) .
C6 C8 1.505(2) .
C7 H7 0.9500 .
C8 O2 1.232(2) .
C8 N2 1.350(2) .
N2 C9 1.475(2) .
N2 H02 0.838(18) .
C9 C14 1.516(2) 5_666
C9 C17 1.519(2) .
C9 H9 1.0000 .
C10 C11 1.522(2) .
C10 C18 1.523(2) .
C10 H10 1.0000 .
C11 C12 1.390(2) .
C11 C16 1.400(2) .
C12 C13 1.392(2) .
C12 H12 0.9500 .
C13 C14 1.394(2) .
C13 H13 0.9500 .
C14 C15 1.390(2) .
C14 C9 1.517(2) 5_666
N3 C19 1.354(2) .
N3 C31 1.4606(19) .
N3 C21 1.469(2) .
O3 C19 1.2347(19) .
C15 C16 1.386(2) .
C15 H15 0.9500 .
C16 H16 0.9500 .
C17 H17A 0.9800 .
C17 H17B 0.9800 .
C17 H17C 0.9800 .
C18 H18A 0.9800 .
C18 H18B 0.9800 .
C18 H18C 0.9800 .
C19 C20 1.495(2) .
C20 C20 1.327(3) 5_666
C20 H20 0.9500 .
C21 C22 1.509(2) .
C21 H21A 0.9900 .
C21 H21B 0.9900 .
C22 C23 1.393(2) .
C22 C27 1.395(2) .
C23 C24 1.389(2) .
C23 H23 0.9500 .
C24 C25 1.389(3) .
C24 H24 0.9500 .
C25 C26 1.387(3) .
C25 H25 0.9500 .
C26 C27 1.392(3) .
C26 H26 0.9500 .
C27 H27 0.9500 .
C31 C32 1.515(2) .
C31 H31A 0.9900 .
C31 H31B 0.9900 .
C32 C33 1.388(2) .
C32 C37 1.390(2) .
C33 C34 1.392(2) .
C33 H33 0.9500 .
C34 C35 1.381(3) .
C34 H34 0.9500 .
C35 C36 1.381(3) .
C35 H35 0.9500 .
C36 C37 1.391(3) .
C36 H36 0.9500 .
C37 H37 0.9500 .
C91 Cl2 1.7588(18) .
C91 Cl3 1.7598(18) .
C91 Cl1 1.7662(19) .
C91 H91 1.0000 .
C92 Cl5 1.756(2) .
C92 Cl6 1.757(2) .
C92 Cl4 1.760(2) .
C92 H92 1.0000 .

loop_
_geom_hbond_atom_site_label_D
_geom_hbond_atom_site_label_H
_geom_hbond_atom_site_label_A
_geom_hbond_distance_DH
_geom_hbond_distance_HA
_geom_hbond_distance_DA
_geom_hbond_angle_DHA
_geom_hbond_site_symmetry_A
N1 H01 O3 0.834(18) 2.135(19) 2.9291(18) 159(2) .
N2 H02 O1 0.838(18) 2.161(18) 2.9775(19) 164.5(19) 8_755
C92 H92 O2 1.00 2.14 3.045(2) 149.1 .

loop_
_geom_torsion_atom_site_label_1
_geom_torsion_atom_site_label_2
_geom_torsion_atom_site_label_3
_geom_torsion_atom_site_label_4
_geom_torsion
_geom_torsion_site_symmetry_1
_geom_torsion_site_symmetry_4
C10 N1 C1 O1 -4.7(2) . .
C10 N1 C1 C2 173.84(14) . .
O1 C1 C2 C7 -160.00(15) . .
N1 C1 C2 C7 21.4(2) . .
O1 C1 C2 C3 21.1(2) . .
N1 C1 C2 C3 -157.50(14) . .
C7 C2 C3 C4 -1.8(2) . .
C1 C2 C3 C4 177.15(14) . .
C2 C3 C4 C5 2.0(2) . .
C3 C4 C5 C6 -0.4(2) . .
C4 C5 C6 C7 -1.5(2) . .
C4 C5 C6 C8 180.00(15) . .
C3 C2 C7 C6 -0.1(2) . .
C1 C2 C7 C6 -178.99(14) . .
C5 C6 C7 C2 1.7(2) . .
C8 C6 C7 C2 -179.64(13) . .
C5 C6 C8 O2 175.17(15) . .
C7 C6 C8 O2 -3.4(2) . .
C5 C6 C8 N2 -4.8(2) . .
C7 C6 C8 N2 176.66(14) . .
O2 C8 N2 C9 -5.0(2) . .
C6 C8 N2 C9 174.95(13) . .
C8 N2 C9 C14 -72.09(19) . 5_666
C8 N2 C9 C17 163.75(15) . .
C1 N1 C10 C11 -127.93(15) . .
C1 N1 C10 C18 105.85(17) . .
N1 C10 C11 C12 -119.59(16) . .
C18 C10 C11 C12 3.8(2) . .
N1 C10 C11 C16 59.07(18) . .
C18 C10 C11 C16 -177.53(15) . .
C16 C11 C12 C13 -1.8(2) . .
C10 C11 C12 C13 176.83(14) . .
C11 C12 C13 C14 0.1(2) . .
C12 C13 C14 C15 1.8(2) . .
C12 C13 C14 C9 -175.88(14) . 5_666
C13 C14 C15 C16 -2.0(2) . .
C9 C14 C15 C16 175.78(15) 5_666 .
C14 C15 C16 C11 0.2(2) . .
C12 C11 C16 C15 1.7(2) . .
C10 C11 C16 C15 -177.03(15) . .
C31 N3 C19 O3 -170.24(15) . .
C21 N3 C19 O3 -1.1(2) . .
C31 N3 C19 C20 9.8(2) . .
C21 N3 C19 C20 178.99(13) . .
O3 C19 C20 C20 46.5(3) . 5_666
N3 C19 C20 C20 -133.5(2) . 5_666
C19 N3 C21 C22 -108.52(16) . .
C31 N3 C21 C22 61.52(17) . .
N3 C21 C22 C23 60.69(19) . .
N3 C21 C22 C27 -118.03(17) . .
C27 C22 C23 C24 0.9(2) . .
C21 C22 C23 C24 -177.82(15) . .
C22 C23 C24 C25 0.1(3) . .
C23 C24 C25 C26 -1.2(3) . .
C24 C25 C26 C27 1.3(3) . .
C25 C26 C27 C22 -0.3(3) . .
C23 C22 C27 C26 -0.8(3) . .
C21 C22 C27 C26 177.93(17) . .
C19 N3 C31 C32 -125.21(16) . .
C21 N3 C31 C32 65.16(17) . .
N3 C31 C32 C33 32.0(2) . .
N3 C31 C32 C37 -149.74(15) . .
C37 C32 C33 C34 -1.2(2) . .
C31 C32 C33 C34 177.04(15) . .
C32 C33 C34 C35 0.1(3) . .
C33 C34 C35 C36 0.6(3) . .
C34 C35 C36 C37 -0.3(3) . .
C33 C32 C37 C36 1.5(3) . .
C31 C32 C37 C36 -176.75(17) . .
C35 C36 C37 C32 -0.8(3) . .
